data_7242628
loop_
_publ_author_name
'Wang, Xiuli'
'Li, Lei'
'Wang, Xiang'
'Zhang, Yuqing'

_publ_section_title
;
 Various amide-derived ligands induced five octamolybdate-based
 metal--organic complexes: synthesis, structure, electrochemical sensing
 and photocatalytic properties
;
_journal_issue 30
_journal_name_full CrystEngComm
_journal_page_first 5176
_journal_page_last 5183
_journal_paper_doi 10.1039/D1CE00266J
_journal_volume 23
_journal_year 2021
_chemical_formula_moiety 'C26 H20 Co Mo8 N8 O28'
_chemical_formula_sum 'C26 H20 Co Mo8 N8 O28'
_chemical_formula_weight 1718.95
_space_group_crystal_system monoclinic
_space_group_IT_number 14
_space_group_name_Hall '-P 2ybc'
_space_group_name_H-M_alt 'P 1 21/c 1'
_atom_sites_solution_hydrogens geom
_atom_sites_solution_primary dual
_audit_creation_date 2019-11-15
_audit_creation_method
;
Olex2 1.3-alpha
(compiled 2019.10.31 svn.r3677 for OlexSys, GUI svn.r5972)
;
_audit_update_record
;
2021-01-11 deposited with the CCDC.	2021-03-11 downloaded from the CCDC.
;
_cell_angle_alpha 90
_cell_angle_beta 94.027(4)
_cell_angle_gamma 90
_cell_formula_units_Z 2
_cell_length_a 8.3887(16)
_cell_length_b 12.411(2)
_cell_length_c 20.052(4)
_cell_measurement_reflns_used 1280
_cell_measurement_temperature 273.15
_cell_measurement_theta_max 23.73
_cell_measurement_theta_min 2.43
_cell_volume 2082.5(7)
_computing_cell_refinement 'SAINT V8.18C (?, 2016)'
_computing_data_reduction 'SAINT V8.18C (?, 2016)'
_computing_molecular_graphics 'Olex2 1.3-alpha (Dolomanov et al., 2009)'
_computing_publication_material 'Olex2 1.3-alpha (Dolomanov et al., 2009)'
_computing_structure_refinement 'SHELXL 2018/3 (Sheldrick, 2015)'
_computing_structure_solution 'SHELXT 2018/2 (Sheldrick, 2018)'
_diffrn_ambient_temperature 273.15
_diffrn_measured_fraction_theta_full 1.000
_diffrn_measured_fraction_theta_max 0.998
_diffrn_measurement_device_type 'Bruker APEX-II CCD'
_diffrn_measurement_method '\f and \w scans'
_diffrn_radiation_type MoK\a
_diffrn_radiation_wavelength 0.71073
_diffrn_reflns_av_R_equivalents 0.0910
_diffrn_reflns_av_unetI/netI 0.1094
_diffrn_reflns_Laue_measured_fraction_full 1.000
_diffrn_reflns_Laue_measured_fraction_max 0.998
_diffrn_reflns_limit_h_max 11
_diffrn_reflns_limit_h_min -10
_diffrn_reflns_limit_k_max 16
_diffrn_reflns_limit_k_min -15
_diffrn_reflns_limit_l_max 26
_diffrn_reflns_limit_l_min -20
_diffrn_reflns_number 14119
_diffrn_reflns_point_group_measured_fraction_full 1.000
_diffrn_reflns_point_group_measured_fraction_max 0.998
_diffrn_reflns_theta_full 25.242
_diffrn_reflns_theta_max 27.917
_diffrn_reflns_theta_min 1.931
_diffrn_source_current 30.0
_diffrn_source_power 1.2
_diffrn_source_voltage 40.0
_diffrn_standards_number 0
_exptl_absorpt_coefficient_mu 2.822
_exptl_absorpt_correction_type none
_exptl_crystal_density_diffrn 2.741
_exptl_crystal_description block
_exptl_crystal_F_000 1638
_refine_diff_density_max 1.800
_refine_diff_density_min -1.200
_refine_diff_density_rms 0.259
_refine_ls_extinction_method none
_refine_ls_goodness_of_fit_ref 0.851
_refine_ls_hydrogen_treatment constr
_refine_ls_matrix_type full
_refine_ls_number_parameters 322
_refine_ls_number_reflns 4974
_refine_ls_number_restraints 0
_refine_ls_restrained_S_all 0.851
_refine_ls_R_factor_all 0.1187
_refine_ls_R_factor_gt 0.0526
_refine_ls_shift/su_max 0.001
_refine_ls_shift/su_mean 0.000
_refine_ls_structure_factor_coef Fsqd
_refine_ls_weighting_details 'w=1/[\s^2^(Fo^2^)+(0.1000P)^2^] where P=(Fo^2^+2Fc^2^)/3'
_refine_ls_weighting_scheme calc
_refine_ls_wR_factor_gt 0.1226
_refine_ls_wR_factor_ref 0.1664
_reflns_Friedel_coverage 0.000
_reflns_number_gt 2816
_reflns_number_total 4974
_reflns_threshold_expression 'I > 2\s(I)'
_cod_data_source_file d1ce00266j2.cif
_cod_data_source_block 5
_cod_depositor_comments 'Adding full bibliography for 7242626--7242630.cif.'
_cod_original_cell_volume 2082.4(7)
_cod_database_code 7242628
_shelx_shelxl_version_number 2018/3
_shelx_space_group_comment
;
The symmetry employed for this shelxl refinement is uniquely defined
by the following loop, which should always be used as a source of
symmetry information in preference to the above space-group names.
They are only intended as comments.
;
_olex2_refinement_description
;
1. Fixed Uiso
 At 1.2 times of:
  All C(H) groups, All N(H) groups
2.a Aromatic/amide H refined with riding coordinates:
 N2(H2), N4(H4), C3(H3), C7(H7), C8(H8), C9(H9), C10(H10), C11(H11), C12(H12),
 C13(H13)
;
_olex2_submission_special_instructions 'No special instructions were received'

loop_
_space_group_symop_operation_xyz
'x, y, z'
'-x, y+1/2, -z+1/2'
'-x, -y, -z'
'x, -y-1/2, z-1/2'

loop_
_atom_site_label
_atom_site_type_symbol
_atom_site_fract_x
_atom_site_fract_y
_atom_site_fract_z
_atom_site_U_iso_or_equiv
_atom_site_adp_type
_atom_site_occupancy
_atom_site_site_symmetry_order
_atom_site_calc_flag
_atom_site_refinement_flags_posn
_atom_site_refinement_flags_adp
_atom_site_refinement_flags_occupancy
_atom_site_disorder_assembly
_atom_site_disorder_group
Mo1 Mo 0.69783(10) 0.96743(7) 0.47512(4) 0.0222(2) Uani 1 1 d . . . . .
Mo2 Mo 0.39645(11) 0.87299(7) 0.38633(4) 0.0241(2) Uani 1 1 d . . . . .
Mo3 Mo 0.57649(10) 0.85048(7) 0.60444(4) 0.0233(2) Uani 1 1 d . . . . .
Mo4 Mo 0.26701(11) 0.75536(7) 0.51769(4) 0.0247(2) Uani 1 1 d . . . . .
Co1 Co 0.500000 0.500000 0.500000 0.0267(5) Uani 1 2 d S . P . .
O1 O 0.5643(8) 0.9864(5) 0.3921(3) 0.0257(15) Uani 1 1 d . . . . .
O2 O 0.2241(8) 0.8068(5) 0.4289(3) 0.0268(16) Uani 1 1 d . . . . .
O3 O 0.7191(8) 0.9681(5) 0.5731(3) 0.0236(15) Uani 1 1 d . . . . .
O4 O 0.3713(9) 0.7891(5) 0.6033(3) 0.0301(16) Uani 1 1 d . . . . .
O5 O 0.8077(9) 0.8590(6) 0.4582(3) 0.0320(17) Uani 1 1 d . . . . .
O6 O 0.6227(9) 0.8666(6) 0.6880(3) 0.0304(17) Uani 1 1 d . . . . .
O7 O 0.4793(8) 0.8897(5) 0.4987(3) 0.0250(15) Uani 1 1 d . . . . .
O8 O 0.3860(9) 0.6472(6) 0.4999(3) 0.0342(18) Uani 1 1 d . . . . .
O9 O 0.5823(9) 0.5185(6) 0.6015(3) 0.0353(18) Uani 1 1 d . . . . .
O10 O 0.5080(9) 0.7643(6) 0.3706(4) 0.0338(17) Uani 1 1 d . . . . .
O11 O 0.6918(9) 0.7474(5) 0.5822(4) 0.0306(16) Uani 1 1 d . . . . .
O12 O 0.3027(9) 0.9055(6) 0.3111(3) 0.0329(17) Uani 1 1 d . . . . .
O13 O 0.8223(9) 1.0780(6) 0.4637(3) 0.0287(16) Uani 1 1 d . . . . .
O14 O 0.0916(9) 0.7008(6) 0.5374(4) 0.0389(19) Uani 1 1 d . . . . .
N1 N 0.3073(11) 0.4396(7) 0.5498(4) 0.030(2) Uani 1 1 d . . . . .
N2 N 0.5129(11) 0.4866(7) 0.7067(4) 0.033(2) Uani 1 1 d . . . . .
H2 H 0.440998 0.461328 0.730987 0.039 Uiso 1 1 calc R U . . .
N3 N 1.0034(11) 0.4127(8) 0.8396(4) 0.034(2) Uani 1 1 d . . . . .
C1 C 0.4799(12) 0.4895(8) 0.6407(5) 0.023(2) Uani 1 1 d . . . . .
N4 N 0.1561(12) 0.4052(8) 0.5378(5) 0.046(3) Uani 1 1 d . . . . .
H4 H 0.115785 0.385148 0.499127 0.055 Uiso 1 1 calc R U . . .
C2 C 0.6597(13) 0.5226(9) 0.7399(5) 0.029(2) Uani 1 1 d . . . . .
C3 C 0.8620(13) 0.2662(9) 0.7905(6) 0.037(3) Uani 1 1 d . . . . .
H3 H 0.852096 0.192043 0.784741 0.044 Uiso 1 1 calc R U . . .
C4 C 0.3203(13) 0.4567(8) 0.6155(5) 0.027(2) Uani 1 1 d . . . . .
C5 C 0.8989(12) 0.4862(9) 0.8096(5) 0.027(2) Uani 1 1 d . . . . .
C6 C 0.7703(12) 0.4454(9) 0.7689(5) 0.027(2) Uani 1 1 d . . . . .
C7 C 0.7548(14) 0.3351(10) 0.7596(5) 0.037(3) Uani 1 1 d . . . . .
H7 H 0.670494 0.308028 0.731935 0.045 Uiso 1 1 calc R U . . .
C8 C 0.9858(14) 0.3094(10) 0.8306(6) 0.041(3) Uani 1 1 d . . . . .
H8 H 1.059756 0.263010 0.852071 0.049 Uiso 1 1 calc R U . . .
C9 C 0.6819(14) 0.6300(9) 0.7504(5) 0.035(3) Uani 1 1 d . . . . .
H9 H 0.609651 0.679735 0.731137 0.042 Uiso 1 1 calc R U . . .
C10 C 0.1766(14) 0.4397(10) 0.6439(6) 0.043(3) Uani 1 1 d . . . . .
H10 H 0.154974 0.449462 0.688303 0.052 Uiso 1 1 calc R U . . .
C11 C 0.9230(14) 0.5961(11) 0.8200(5) 0.042(3) Uani 1 1 d . . . . .
H11 H 1.010761 0.621403 0.846288 0.050 Uiso 1 1 calc R U . . .
C12 C 0.8156(16) 0.6644(10) 0.7908(6) 0.046(3) Uani 1 1 d . . . . .
H12 H 0.830469 0.737900 0.797594 0.055 Uiso 1 1 calc R U . . .
C13 C 0.0753(15) 0.4061(11) 0.5934(6) 0.050(3) Uani 1 1 d . . . . .
H13 H -0.031149 0.386956 0.596276 0.060 Uiso 1 1 calc R U . . .

loop_
_atom_site_aniso_label
_atom_site_aniso_U_11
_atom_site_aniso_U_22
_atom_site_aniso_U_33
_atom_site_aniso_U_23
_atom_site_aniso_U_13
_atom_site_aniso_U_12
Mo1 0.0245(5) 0.0228(5) 0.0190(4) -0.0005(3) -0.0014(3) 0.0001(4)
Mo2 0.0307(5) 0.0222(5) 0.0188(4) -0.0020(3) -0.0023(3) -0.0025(4)
Mo3 0.0287(5) 0.0214(5) 0.0191(4) 0.0012(3) -0.0040(3) -0.0023(4)
Mo4 0.0304(5) 0.0215(5) 0.0215(4) 0.0006(4) -0.0028(3) -0.0039(4)
Co1 0.0380(12) 0.0235(10) 0.0178(9) -0.0005(8) -0.0038(8) 0.0000(9)
O1 0.033(4) 0.025(4) 0.020(3) 0.000(3) -0.001(3) -0.001(3)
O2 0.034(4) 0.023(4) 0.022(3) -0.002(3) -0.005(3) -0.006(3)
O3 0.030(4) 0.023(4) 0.017(3) 0.002(3) -0.008(3) -0.002(3)
O4 0.039(4) 0.025(4) 0.026(4) 0.006(3) 0.000(3) -0.001(3)
O5 0.036(4) 0.035(4) 0.025(4) 0.002(3) 0.006(3) 0.001(3)
O6 0.037(4) 0.032(4) 0.021(3) -0.003(3) -0.008(3) 0.003(3)
O7 0.028(4) 0.025(4) 0.021(3) 0.003(3) -0.002(3) 0.000(3)
O8 0.047(5) 0.026(4) 0.029(4) 0.003(3) -0.001(3) 0.003(4)
O9 0.034(4) 0.044(5) 0.027(4) -0.002(4) -0.006(3) -0.008(4)
O10 0.036(4) 0.033(4) 0.032(4) -0.007(3) 0.006(3) 0.004(3)
O11 0.034(4) 0.021(4) 0.036(4) -0.004(3) 0.001(3) 0.002(3)
O12 0.041(5) 0.033(4) 0.024(4) 0.002(3) -0.002(3) -0.003(3)
O13 0.035(4) 0.025(4) 0.025(4) -0.002(3) -0.003(3) -0.003(3)
O14 0.040(5) 0.046(5) 0.030(4) -0.001(4) -0.001(3) -0.011(4)
N1 0.038(5) 0.025(5) 0.026(4) 0.001(4) -0.008(4) -0.003(4)
N2 0.032(5) 0.048(6) 0.017(4) -0.001(4) -0.009(4) -0.010(4)
N3 0.029(5) 0.038(6) 0.036(5) -0.006(4) 0.000(4) 0.004(4)
C1 0.028(5) 0.025(5) 0.017(4) 0.002(4) -0.002(4) 0.001(4)
N4 0.044(6) 0.053(7) 0.038(6) 0.006(5) -0.015(5) -0.015(5)
C2 0.031(6) 0.036(6) 0.018(5) -0.002(5) -0.005(4) -0.001(5)
C3 0.035(6) 0.032(6) 0.043(7) -0.003(5) 0.002(5) -0.002(5)
C4 0.036(6) 0.016(5) 0.027(5) -0.005(4) -0.004(4) 0.002(4)
C5 0.028(6) 0.035(6) 0.017(5) -0.003(4) -0.005(4) -0.001(5)
C6 0.025(5) 0.032(6) 0.025(5) -0.003(5) 0.005(4) 0.001(4)
C7 0.036(7) 0.047(7) 0.029(6) -0.005(5) 0.003(5) -0.005(5)
C8 0.039(7) 0.045(7) 0.039(7) 0.002(6) -0.002(5) 0.003(6)
C9 0.042(7) 0.034(6) 0.030(6) -0.002(5) -0.002(5) -0.008(5)
C10 0.037(7) 0.058(8) 0.032(6) 0.007(6) -0.007(5) -0.003(6)
C11 0.034(7) 0.061(9) 0.029(6) -0.003(6) -0.002(5) -0.009(6)
C12 0.061(9) 0.038(7) 0.040(7) -0.010(6) 0.017(6) -0.015(6)
C13 0.036(7) 0.065(9) 0.048(7) -0.004(7) 0.002(6) -0.020(6)

loop_
_atom_type_symbol
_atom_type_description
_atom_type_scat_dispersion_real
_atom_type_scat_dispersion_imag
_atom_type_scat_source
C C 0.0033 0.0016 'International Tables Vol C Tables 4.2.6.8 and 6.1.1.4'
H H 0.0000 0.0000 'International Tables Vol C Tables 4.2.6.8 and 6.1.1.4'
Co Co 0.3494 0.9721 'International Tables Vol C Tables 4.2.6.8 and 6.1.1.4'
Mo Mo -1.6832 0.6857 'International Tables Vol C Tables 4.2.6.8 and 6.1.1.4'
N N 0.0061 0.0033 'International Tables Vol C Tables 4.2.6.8 and 6.1.1.4'
O O 0.0106 0.0060 'International Tables Vol C Tables 4.2.6.8 and 6.1.1.4'

loop_
_geom_angle_atom_site_label_1
_geom_angle_atom_site_label_2
_geom_angle_atom_site_label_3
_geom_angle
_geom_angle_site_symmetry_1
_geom_angle_site_symmetry_3
_geom_angle_publ_flag
O1 Mo1 O3 149.3(3) . . ?
O1 Mo1 O7 76.7(2) . 3_676 ?
O1 Mo1 O7 78.2(3) . . ?
O3 Mo1 O7 78.0(2) . 3_676 ?
O3 Mo1 O7 78.5(3) . . ?
O5 Mo1 O1 102.4(3) . . ?
O5 Mo1 O3 101.1(3) . . ?
O5 Mo1 O7 174.5(3) . 3_676 ?
O5 Mo1 O7 100.0(3) . . ?
O5 Mo1 O13 105.1(4) . . ?
O7 Mo1 O7 74.5(3) . 3_676 ?
O13 Mo1 O1 96.1(3) . . ?
O13 Mo1 O3 96.6(3) . . ?
O13 Mo1 O7 154.9(3) . . ?
O13 Mo1 O7 80.4(3) . 3_676 ?
O1 Mo2 O3 72.3(3) . 3_676 ?
O1 Mo2 O7 73.6(2) . . ?
O2 Mo2 O1 146.2(3) . . ?
O2 Mo2 O3 82.2(3) . 3_676 ?
O2 Mo2 O7 77.8(3) . . ?
O7 Mo2 O3 72.1(2) . 3_676 ?
O10 Mo2 O1 100.2(3) . . ?
O10 Mo2 O2 100.8(3) . . ?
O10 Mo2 O3 168.0(3) . 3_676 ?
O10 Mo2 O7 97.0(3) . . ?
O10 Mo2 O12 104.6(4) . . ?
O12 Mo2 O1 99.5(3) . . ?
O12 Mo2 O2 100.4(3) . . ?
O12 Mo2 O3 86.1(3) . 3_676 ?
O12 Mo2 O7 158.3(3) . . ?
O3 Mo3 O1 72.3(3) . 3_676 ?
O3 Mo3 O7 74.7(2) . . ?
O4 Mo3 O1 83.5(3) . 3_676 ?
O4 Mo3 O3 148.5(3) . . ?
O4 Mo3 O7 78.9(3) . . ?
O6 Mo3 O1 87.1(3) . 3_676 ?
O6 Mo3 O3 97.0(3) . . ?
O6 Mo3 O4 101.8(3) . . ?
O6 Mo3 O7 159.2(3) . . ?
O7 Mo3 O1 72.2(2) . 3_676 ?
O11 Mo3 O1 164.4(3) . 3_676 ?
O11 Mo3 O3 95.9(3) . . ?
O11 Mo3 O4 103.4(3) . . ?
O11 Mo3 O6 104.7(4) . . ?
O11 Mo3 O7 95.3(3) . . ?
O2 Mo4 O4 144.0(3) . . ?
O2 Mo4 O7 73.9(2) . . ?
O2 Mo4 O13 78.6(3) . 3_676 ?
O4 Mo4 O7 72.8(3) . . ?
O4 Mo4 O13 77.7(3) . 3_676 ?
O8 Mo4 O2 98.2(3) . . ?
O8 Mo4 O4 96.9(3) . . ?
O8 Mo4 O7 93.4(3) . . ?
O8 Mo4 O13 163.3(3) . 3_676 ?
O13 Mo4 O7 70.0(2) 3_676 . ?
O14 Mo4 O2 104.0(3) . . ?
O14 Mo4 O4 103.2(3) . . ?
O14 Mo4 O7 161.4(3) . . ?
O14 Mo4 O8 105.2(4) . . ?
O14 Mo4 O13 91.4(3) . 3_676 ?
O8 Co1 O8 180.0 3_666 . ?
O8 Co1 O9 88.6(3) . 3_666 ?
O8 Co1 O9 88.6(3) 3_666 . ?
O8 Co1 O9 91.4(3) . . ?
O8 Co1 O9 91.4(3) 3_666 3_666 ?
O8 Co1 N1 86.8(3) 3_666 3_666 ?
O8 Co1 N1 93.2(3) 3_666 . ?
O8 Co1 N1 93.2(3) . 3_666 ?
O8 Co1 N1 86.8(3) . . ?
O9 Co1 O9 180.0 3_666 . ?
N1 Co1 O9 102.0(3) 3_666 . ?
N1 Co1 O9 102.0(3) . 3_666 ?
N1 Co1 O9 78.0(3) 3_666 3_666 ?
N1 Co1 O9 78.0(3) . . ?
N1 Co1 N1 180.0 3_666 . ?
Mo1 O1 Mo2 109.0(3) . . ?
Mo1 O1 Mo3 109.8(3) . 3_676 ?
Mo2 O1 Mo3 104.9(3) . 3_676 ?
Mo4 O2 Mo2 117.5(3) . . ?
Mo1 O3 Mo2 109.7(3) . 3_676 ?
Mo1 O3 Mo3 107.2(3) . . ?
Mo3 O3 Mo2 103.3(3) . 3_676 ?
Mo3 O4 Mo4 117.3(3) . . ?
Mo1 O7 Mo1 105.5(3) . 3_676 ?
Mo1 O7 Mo2 91.6(2) . . ?
Mo1 O7 Mo3 92.6(2) . . ?
Mo1 O7 Mo4 90.1(2) 3_676 . ?
Mo1 O7 Mo4 164.4(3) . . ?
Mo2 O7 Mo1 97.5(2) . 3_676 ?
Mo2 O7 Mo4 85.4(2) . . ?
Mo3 O7 Mo1 98.1(2) . 3_676 ?
Mo3 O7 Mo2 162.0(3) . . ?
Mo3 O7 Mo4 85.8(2) . . ?
Mo4 O8 Co1 164.7(4) . . ?
C1 O9 Co1 112.3(6) . . ?
Mo1 O13 Mo4 119.5(4) . 3_676 ?
N4 N1 Co1 141.0(7) . . ?
C4 N1 Co1 113.7(7) . . ?
C4 N1 N4 103.9(9) . . ?
C1 N2 H2 117.8 . . ?
C1 N2 C2 124.4(9) . . ?
C2 N2 H2 117.8 . . ?
C8 N3 C5 122.0(10) . . ?
O9 C1 N2 121.6(9) . . ?
O9 C1 C4 121.1(9) . . ?
N2 C1 C4 117.3(9) . . ?
N1 N4 H4 124.1 . . ?
N1 N4 C13 111.9(9) . . ?
C13 N4 H4 124.1 . . ?
C6 C2 N2 119.6(9) . . ?
C9 C2 N2 118.8(10) . . ?
C9 C2 C6 121.1(10) . . ?
C7 C3 H3 121.0 . . ?
C7 C3 C8 118.0(11) . . ?
C8 C3 H3 121.0 . . ?
N1 C4 C1 113.4(9) . . ?
N1 C4 C10 111.6(10) . . ?
C10 C4 C1 135.0(10) . . ?
N3 C5 C6 117.2(10) . . ?
N3 C5 C11 120.2(10) . . ?
C11 C5 C6 122.6(10) . . ?
C5 C6 C2 116.5(10) . . ?
C7 C6 C2 123.8(10) . . ?
C7 C6 C5 119.7(10) . . ?
C3 C7 C6 120.5(11) . . ?
C3 C7 H7 119.8 . . ?
C6 C7 H7 119.8 . . ?
N3 C8 C3 122.6(12) . . ?
N3 C8 H8 118.7 . . ?
C3 C8 H8 118.7 . . ?
C2 C9 H9 120.6 . . ?
C2 C9 C12 118.8(11) . . ?
C12 C9 H9 120.6 . . ?
C4 C10 H10 127.4 . . ?
C13 C10 C4 105.2(11) . . ?
C13 C10 H10 127.4 . . ?
C5 C11 H11 121.0 . . ?
C12 C11 C5 117.9(11) . . ?
C12 C11 H11 121.0 . . ?
C9 C12 H12 118.5 . . ?
C11 C12 C9 123.0(12) . . ?
C11 C12 H12 118.5 . . ?
N4 C13 H13 126.3 . . ?
C10 C13 N4 107.4(11) . . ?
C10 C13 H13 126.3 . . ?

loop_
_geom_bond_atom_site_label_1
_geom_bond_atom_site_label_2
_geom_bond_distance
_geom_bond_site_symmetry_2
_geom_bond_publ_flag
Mo1 O1 1.954(7) . ?
Mo1 O3 1.960(6) . ?
Mo1 O5 1.679(7) . ?
Mo1 O7 2.153(7) . ?
Mo1 O7 2.395(7) 3_676 ?
Mo1 O13 1.748(7) . ?
Mo2 O1 1.989(7) . ?
Mo2 O2 1.915(7) . ?
Mo2 O3 2.367(7) 3_676 ?
Mo2 O7 2.320(6) . ?
Mo2 O10 1.684(7) . ?
Mo2 O12 1.700(7) . ?
Mo3 O1 2.347(7) 3_676 ?
Mo3 O3 2.016(6) . ?
Mo3 O4 1.881(7) . ?
Mo3 O6 1.705(7) . ?
Mo3 O7 2.271(6) . ?
Mo3 O11 1.683(7) . ?
Mo4 O2 1.901(6) . ?
Mo4 O4 1.918(7) . ?
Mo4 O7 2.488(7) . ?
Mo4 O8 1.724(7) . ?
Mo4 O13 2.240(7) 3_676 ?
Mo4 O14 1.691(8) . ?
Co1 O8 2.062(7) . ?
Co1 O8 2.062(7) 3_666 ?
Co1 O9 2.116(7) 3_666 ?
Co1 O9 2.116(7) . ?
Co1 N1 2.098(9) 3_666 ?
Co1 N1 2.098(9) . ?
O9 C1 1.257(11) . ?
N1 N4 1.344(12) . ?
N1 C4 1.332(12) . ?
N2 H2 0.8600 . ?
N2 C1 1.334(11) . ?
N2 C2 1.430(13) . ?
N3 C5 1.374(13) . ?
N3 C8 1.301(14) . ?
C1 C4 1.455(14) . ?
N4 H4 0.8600 . ?
N4 C13 1.345(15) . ?
C2 C6 1.428(14) . ?
C2 C9 1.360(14) . ?
C3 H3 0.9300 . ?
C3 C7 1.359(16) . ?
C3 C8 1.377(16) . ?
C4 C10 1.384(15) . ?
C5 C6 1.402(14) . ?
C5 C11 1.393(16) . ?
C6 C7 1.386(15) . ?
C7 H7 0.9300 . ?
C8 H8 0.9300 . ?
C9 H9 0.9300 . ?
C9 C12 1.403(17) . ?
C10 H10 0.9300 . ?
C10 C13 1.342(16) . ?
C11 H11 0.9300 . ?
C11 C12 1.340(17) . ?
C12 H12 0.9300 . ?
C13 H13 0.9300 . ?

loop_
_geom_torsion_atom_site_label_1
_geom_torsion_atom_site_label_2
_geom_torsion_atom_site_label_3
_geom_torsion_atom_site_label_4
_geom_torsion
_geom_torsion_site_symmetry_1
_geom_torsion_site_symmetry_2
_geom_torsion_site_symmetry_3
_geom_torsion_site_symmetry_4
_geom_torsion_publ_flag
Co1 O9 C1 N2 174.5(8) . . . . ?
Co1 O9 C1 C4 -4.9(12) . . . . ?
Co1 N1 N4 C13 -161.0(10) . . . . ?
Co1 N1 C4 C1 -14.0(11) . . . . ?
Co1 N1 C4 C10 165.5(8) . . . . ?
O1 Mo1 O13 Mo4 76.6(4) . . . 3_676 ?
O1 Mo3 O4 Mo4 94.4(4) 3_676 . . . ?
O2 Mo4 O8 Co1 -146.5(17) . . . . ?
O3 Mo1 O13 Mo4 -75.3(4) . . . 3_676 ?
O3 Mo3 O4 Mo4 54.7(7) . . . . ?
O4 Mo4 O8 Co1 66.3(17) . . . . ?
O5 Mo1 O13 Mo4 -178.8(4) . . . 3_676 ?
O6 Mo3 O4 Mo4 -179.9(4) . . . . ?
O7 Mo1 O13 Mo4 1.6(9) . . . 3_676 ?
O7 Mo1 O13 Mo4 1.2(3) 3_676 . . 3_676 ?
O7 Mo3 O4 Mo4 21.3(4) . . . . ?
O7 Mo4 O8 Co1 139.4(17) . . . . ?
O9 C1 C4 N1 13.1(14) . . . . ?
O9 C1 C4 C10 -166.3(12) . . . . ?
O11 Mo3 O4 Mo4 -71.5(4) . . . . ?
O13 Mo4 O8 Co1 136.1(14) 3_676 . . . ?
O14 Mo4 O8 Co1 -39.5(18) . . . . ?
N1 N4 C13 C10 -1.3(16) . . . . ?
N1 C4 C10 C13 2.9(14) . . . . ?
N2 C1 C4 N1 -166.3(9) . . . . ?
N2 C1 C4 C10 14.3(18) . . . . ?
N2 C2 C6 C5 -170.1(9) . . . . ?
N2 C2 C6 C7 8.9(15) . . . . ?
N2 C2 C9 C12 171.3(10) . . . . ?
N3 C5 C6 C2 177.9(9) . . . . ?
N3 C5 C6 C7 -1.1(14) . . . . ?
N3 C5 C11 C12 -178.5(10) . . . . ?
C1 N2 C2 C6 -108.5(12) . . . . ?
C1 N2 C2 C9 79.7(14) . . . . ?
C1 C4 C10 C13 -177.7(12) . . . . ?
N4 N1 C4 C1 176.9(8) . . . . ?
N4 N1 C4 C10 -3.6(12) . . . . ?
C2 N2 C1 O9 4.8(16) . . . . ?
C2 N2 C1 C4 -175.8(9) . . . . ?
C2 C6 C7 C3 -177.9(10) . . . . ?
C2 C9 C12 C11 -0.3(17) . . . . ?
C4 N1 N4 C13 3.0(13) . . . . ?
C4 C10 C13 N4 -0.9(15) . . . . ?
C5 N3 C8 C3 0.0(17) . . . . ?
C5 C6 C7 C3 1.1(16) . . . . ?
C5 C11 C12 C9 -0.3(17) . . . . ?
C6 C2 C9 C12 -0.3(16) . . . . ?
C6 C5 C11 C12 1.7(16) . . . . ?
C7 C3 C8 N3 -0.1(18) . . . . ?
C8 N3 C5 C6 0.6(15) . . . . ?
C8 N3 C5 C11 -179.3(10) . . . . ?
C8 C3 C7 C6 -0.4(17) . . . . ?
C9 C2 C6 C5 1.6(15) . . . . ?
C9 C2 C6 C7 -179.5(10) . . . . ?
C11 C5 C6 C2 -2.3(15) . . . . ?
C11 C5 C6 C7 178.7(10) . . . . ?
